data_2016889
loop_
_publ_author_name
'Raves, M. L.'
'Kanters, J. A.'
'Tollenaere, J. P.'

_publ_contact_author
;
J. A. Kanters,
Department of Crystal and Structural Chemistry,
Bijvoet Center for Biomolecular Research,
Rijksuniversiteit Utrecht, Transitorium 3,
Padualaan 8, 3584 CH  Utrecht, The Netherlands
;
_publ_section_title
;
 Structure of oxatomide monohydrate: an anti-allergic drug
;
_journal_issue 9
_journal_name_full 'Acta Crystallographica Section C'
_journal_page_first 1712
_journal_page_last 1713
_journal_paper_doi 10.1107/S0108270192006437
_journal_volume 48
_journal_year 1992
_chemical_formula_moiety 'C27 H30 N4 O, H2 O'
_chemical_formula_sum 'C27 H32 N4 O2'
_chemical_formula_weight 444.58
_chemical_name_systematic
;
1-[3-[4-(diphenylmethyl)-1-piperazinyl]propyl]-1,3-dihydro-2H-benzimidazol-
2-one
;
_space_group_IT_number 15
_symmetry_cell_setting monoclinic
_symmetry_space_group_name_Hall '-C 2yc'
_symmetry_space_group_name_H-M 'C 1 2/c 1'
_audit_creation_method 'PLATON TABLE ACC option'
_cell_angle_alpha 90
_cell_angle_beta 112.853(5)
_cell_angle_gamma 90
_cell_formula_units_Z 8
_cell_length_a 31.1173(16)
_cell_length_b 8.9219(6)
_cell_length_c 19.0721(14)
_cell_measurement_reflns_used 25
_cell_measurement_temperature 100
_cell_measurement_theta_max 17.66
_cell_measurement_theta_min 10.84
_cell_volume 4879.3(6)
_computing_cell_refinement 'SET4 (de Boer and Duisenberg, 1984)'
_computing_data_collection 'Enraf-Nonius CAD4 '
_computing_data_reduction 'HELENA (Spek, 1990)'
_computing_publication_material 'PLATON92 (Spek, 1992)'
_computing_structure_refinement 'SHELX76 (Sheldrick, 1976)'
_computing_structure_solution 'SHELXS86 (Sheldrick, 1986)'
_diffrn_ambient_temperature 100
_diffrn_measurement_device ' Enraf-Nonius CAD4'
_diffrn_measurement_method '\w/2\q scans'
_diffrn_radiation_type 'Mo K\a'
_diffrn_radiation_wavelength 0.71073
_diffrn_reflns_av_R_equivalents 0.0409
_diffrn_reflns_limit_h_max 35
_diffrn_reflns_limit_h_min -34
_diffrn_reflns_limit_k_max 0
_diffrn_reflns_limit_k_min -10
_diffrn_reflns_limit_l_max 0
_diffrn_reflns_limit_l_min -22
_diffrn_reflns_number 4793
_diffrn_reflns_theta_max 25.37
_diffrn_reflns_theta_min 1.16
_diffrn_standards_decay_% 1.2
_diffrn_standards_interval_time 60
_diffrn_standards_number 207
_exptl_absorpt_coefficient_mu 0.73
_exptl_crystal_colour colourless
_exptl_crystal_density_diffrn 1.210
_exptl_crystal_description platelet
_exptl_crystal_F_000 1904
_exptl_crystal_size_max 0.55
_exptl_crystal_size_mid 0.20
_exptl_crystal_size_min 0.15
_refine_diff_density_max 0.64
_refine_diff_density_min -0.40
_refine_ls_extinction_coef 0.0005
_refine_ls_extinction_method SHELX76
_refine_ls_goodness_of_fit_obs 0.94
_refine_ls_hydrogen_treatment
;
All hydrogen parameters were refined except those of the hydrogens on the
constrained phenyl ring
;
_refine_ls_matrix_type full
_refine_ls_number_constraints 33
_refine_ls_number_parameters 373
_refine_ls_number_reflns 2905
_refine_ls_number_restraints 0
_refine_ls_R_factor_obs 0.0581
_refine_ls_shift/esd_max 0.20
_refine_ls_shift/esd_mean 0.022
_refine_ls_structure_factor_coef F
_refine_ls_weighting_details 'w = 1/\s^2^(F~0~)'
_refine_ls_weighting_scheme calc
_refine_ls_wR_factor_obs 0.0568
_reflns_number_observed 3005
_reflns_number_total 4353
_reflns_observed_criterion I>2.5\s(I)
_cod_data_source_file ab1009.cif
_cod_data_source_block Oxatomide
_cod_depositor_comments
;
The following automatic conversions were performed:
'_symmetry_cell_setting' value 'Monoclinic' changed to 'monoclinic'
according to '/home/saulius/struct/CIF-dictionaries/cif_core.dic'
dictionary named 'cif_core.dic' version 2.4.1 from 2010-06-29.

Automatic conversion script
Id: cif_fix_enum 1527 2010-12-29 10:47:43Z saulius 

The following automatic conversions were performed:

'_symmetry_cell_setting' value 'Monoclinic' changed to 'monoclinic'
according to /home/saulius/struct/CIF-dictionaries/cif_core.dic
dictionary named 'cif_core.dic' version 2.4.1 from 2010-06-29.

Automatic conversion script
Id: cif_fix_values 1715 2011-07-08 13:25:40Z adriana 

The following automatic conversions were performed:

'_refine_ls_weighting_scheme' value 'w = 1/\s^2^(F~0~)' was changed
to 'calc'. New tag '_refine_ls_weighting_details' was created. The
value of the new tag was set to 'w = 1/\s^2^(F~0~)'.

Automatic conversion script
Id: cif_fix_values 3143 2015-03-26 13:38:13Z robertas 
;
_cod_original_sg_symbol_H-M 'C 2/c     '
_cod_database_code 2016889

loop_
_symmetry_equiv_pos_as_xyz
x,y,z
-x,y,1/2-z
-x,-y,-z
x,-y,1/2+z
1/2+x,1/2+y,z
1/2-x,1/2+y,1/2-z
1/2-x,1/2-y,-z
1/2+x,1/2-y,1/2+z

loop_
_atom_site_aniso_label
_atom_site_aniso_U_11
_atom_site_aniso_U_22
_atom_site_aniso_U_33
_atom_site_aniso_U_12
_atom_site_aniso_U_13
_atom_site_aniso_U_23
O1 0.0270(10) 0.0420(10) 0.0280(10) -0.0050(10) 0.0140(10) -0.0090(10)
N1 0.030(2) 0.033(2) 0.021(2) -0.0100(10) 0.0120(10) -0.0030(10)
N2 0.0240(10) 0.0300(10) 0.0200(10) -0.0010(10) 0.0110(10) -0.0020(10)
N3 0.0240(10) 0.0220(10) 0.0190(10) -0.0010(10) 0.0070(10) 0.0010(10)
N4 0.0240(10) 0.027(2) 0.0210(10) -0.0040(10) 0.0060(10) 0.0030(10)
C1 0.031(2) 0.023(2) 0.022(2) -0.0060(10) 0.0110(10) -0.0040(10)
C2 0.029(2) 0.021(2) 0.024(2) -0.0030(10) 0.0110(10) -0.0040(10)
C3 0.034(2) 0.032(2) 0.028(2) 0.000(2) 0.016(2) 0.000(2)
C4 0.034(2) 0.040(2) 0.036(2) 0.004(2) 0.015(2) -0.004(2)
C5 0.034(2) 0.029(2) 0.037(2) 0.004(2) 0.010(2) -0.006(2)
C6 0.042(2) 0.024(2) 0.023(2) -0.002(2) 0.009(2) 0.000(2)
C7 0.026(2) 0.029(2) 0.023(2) -0.0060(10) 0.0110(10) -0.0070(10)
C8 0.031(2) 0.025(2) 0.023(2) 0.002(2) 0.0110(10) 0.0000(10)
C9 0.039(2) 0.026(2) 0.021(2) 0.001(2) 0.013(2) -0.0010(10)
C10 0.030(2) 0.023(2) 0.024(2) 0.0000(10) 0.0080(10) 0.0000(10)
C11 0.029(2) 0.029(2) 0.024(2) 0.0000(10) 0.006(2) 0.0070(10)
C12 0.027(2) 0.037(2) 0.019(2) -0.005(2) 0.0040(10) 0.007(2)
C13 0.028(2) 0.023(2) 0.023(2) -0.0020(10) 0.0100(10) 0.0030(10)
C14 0.028(2) 0.025(2) 0.020(2) -0.0030(10) 0.0060(10) 0.0020(10)
C15 0.025(2) 0.034(2) 0.026(2) 0.0050(10) 0.0070(10) -0.005(2)
C16 0.022(2) 0.063(2) 0.022(2) -0.018(2) 0.0050(10) 0.002(2)
C17 0.035(2) 0.046(2) 0.040(2) -0.016(2) -0.010(2) 0.019(2)
C18 0.061(3) 0.079(3) 0.066(3) -0.039(3) -0.027(3) 0.047(3)
C19 0.081(4) 0.201(7) 0.044(3) -0.095(5) -0.025(3) 0.063(4)
C20 0.072(4) 0.270(9) 0.020(3) -0.091(5) 0.015(3) -0.005(4)
C21 0.041(2) 0.158(5) 0.033(2) -0.037(3) 0.020(2) -0.019(3)
C22 0.022(2) 0.025(2) 0.022(2) 0.0010(10) -0.0010(10) -0.0010(10)
C23 0.023(2) 0.028(2) 0.040(2) 0.0000(10) 0.008(2) 0.007(2)
C24 0.033(2) 0.042(2) 0.054(3) -0.006(2) 0.005(2) 0.015(2)
C25 0.039(2) 0.040(2) 0.065(3) -0.014(2) -0.014(2) 0.020(2)
C26 0.057(3) 0.019(2) 0.052(3) 0.000(2) -0.024(2) -0.004(2)
C27 0.033(2) 0.036(2) 0.032(2) 0.006(2) -0.007(2) -0.011(2)
O2 0.0330(10) 0.0310(10) 0.0240(10) -0.0010(10) 0.0150(10) 0.0000(10)

loop_
_atom_site_label
_atom_site_fract_x
_atom_site_fract_y
_atom_site_fract_z
_atom_site_U_iso_or_equiv
O1 0.22002(7) 0.2642(2) 0.34000(10) 0.0313(6)
N1 0.29023(9) 0.1433(3) 0.4106(2) 0.0270(10)
N2 0.27849(8) 0.2210(3) 0.29500(10) 0.0239(6)
N3 0.19488(8) 0.1118(3) 0.02000(10) 0.0221(6)
N4 0.12599(8) -0.0347(3) -0.11170(10) 0.0248(8)
C1 0.33040(10) 0.1088(3) 0.3983(2) 0.0250(10)
C2 0.32250(10) 0.1552(3) 0.3243(2) 0.0240(10)
C3 0.35570(10) 0.1334(4) 0.2940(2) 0.0300(10)
C4 0.39710(10) 0.0662(4) 0.3398(2) 0.0360(10)
C5 0.40560(10) 0.0233(4) 0.4147(2) 0.0340(10)
C6 0.37160(10) 0.0446(4) 0.4445(2) 0.0310(10)
C7 0.25870(10) 0.2138(3) 0.3482(2) 0.0260(10)
C8 0.25450(10) 0.2812(4) 0.2187(2) 0.0260(10)
C9 0.23400(10) 0.1577(4) 0.1598(2) 0.0280(10)
C10 0.20780(10) 0.2248(3) 0.0815(2) 0.0260(10)
C11 0.17320(10) 0.1869(4) -0.0543(2) 0.0290(10)
C12 0.15990(10) 0.0733(4) -0.1181(2) 0.0290(10)
C13 0.16110(10) 0.0029(3) 0.0264(2) 0.0250(10)
C14 0.14790(10) -0.1099(3) -0.0379(2) 0.0250(10)
C15 0.11320(10) -0.1455(4) -0.1742(2) 0.0290(10)
C16 0.08845(8) -0.0712(3) -0.25090(10) 0.0370(10)
C17 0.05696(8) 0.0456(3) -0.25960(10) 0.0480(10)
C18 0.03262(8) 0.1073(3) -0.33140(10) 0.084(2)
C19 0.03978(8) 0.0523(3) -0.39440(10) 0.124(3)
C20 0.07127(8) -0.0644(3) -0.38570(10) 0.122(3)
C21 0.09561(8) -0.1262(3) -0.31390(10) 0.076(2)
C22 0.08280(10) -0.2694(3) -0.1629(2) 0.0260(10)
C23 0.04290(10) -0.2362(4) -0.1507(2) 0.0320(10)
C24 0.01550(10) -0.3496(4) -0.1404(2) 0.0470(10)
C25 0.02760(10) -0.4973(5) -0.1428(3) 0.0580(10)
C26 0.0671(2) -0.5318(4) -0.1558(2) 0.056(2)
C27 0.09490(10) -0.4189(4) -0.1656(2) 0.0400(10)
O2 0.22301(8) 0.4473(3) 0.46110(10) 0.0281(6)
H1 0.2820(10) 0.118(4) 0.450(2) 0.040(10)
H3 0.3490(10) 0.162(4) 0.239(2) 0.045(5)
H4 0.4240(10) 0.054(4) 0.321(2) 0.045(5)
H5 0.4370(10) -0.025(4) 0.446(2) 0.045(5)
H6 0.3760(10) 0.016(4) 0.494(2) 0.045(5)
H15 0.1420(10) -0.197(3) -0.175(2) 0.032(2)
H17 0.05183(8) 0.0850(3) -0.21430(10) 0.083(4)
H18 0.01005(8) 0.1910(3) -0.33760(10) 0.083(4)
H19 0.02233(8) 0.0965(3) -0.44590(10) 0.083(4)
H20 0.07640(8) -0.1039(3) -0.43100(10) 0.083(4)
H21 0.11818(8) -0.2098(3) -0.30770(10) 0.083(4)
H23 0.0340(10) -0.124(5) -0.150(2) 0.083(4)
H24 -0.013(2) -0.325(5) -0.135(2) 0.083(4)
H25 0.0050(10) -0.587(5) -0.139(2) 0.083(4)
H26 0.0760(10) -0.638(5) -0.161(2) 0.083(4)
H27 0.1250(10) -0.439(5) -0.173(2) 0.083(4)
H81 0.2770(10) 0.345(4) 0.205(2) 0.032(2)
H82 0.2280(10) 0.343(3) 0.221(2) 0.032(2)
H91 0.2150(10) 0.100(3) 0.180(2) 0.032(2)
H92 0.2600(10) 0.096(3) 0.160(2) 0.032(2)
H101 0.1770(10) 0.274(3) 0.080(2) 0.032(2)
H102 0.2300(10) 0.305(3) 0.071(2) 0.032(2)
H111 0.1960(10) 0.264(3) -0.062(2) 0.032(2)
H112 0.1470(10) 0.243(3) -0.054(2) 0.032(2)
H121 0.1460(10) 0.127(3) -0.167(2) 0.032(2)
H122 0.1910(10) 0.016(3) -0.116(2) 0.032(2)
H131 0.1760(10) -0.054(3) 0.077(2) 0.032(2)
H132 0.1340(10) 0.059(3) 0.027(2) 0.032(2)
H141 0.1250(10) -0.183(3) -0.030(2) 0.032(2)
H142 0.1780(10) -0.171(3) -0.035(2) 0.032(2)
H201 0.2200(10) 0.385(5) 0.424(3) 0.080(10)
H202 0.2520(10) 0.500(5) 0.469(2) 0.080(10)

loop_
_atom_type_symbol
_atom_type_scat_dispersion_real
_atom_type_scat_dispersion_imag
_atom_type_scat_source
C 0.002 0.002 International_Tables_Vol_IV_Table_2.2B
H 0 0 International_Tables_Vol_IV_Table_2.2B
N 0.004 0.003 International_Tables_Vol_IV_Table_2.2B
O 0.008 0.006 International_Tables_Vol_IV_Table_2.2B

loop_
_geom_angle_atom_site_label_1
_geom_angle_atom_site_label_2
_geom_angle_atom_site_label_3
_geom_angle_site_symmetry_1
_geom_angle_site_symmetry_2
_geom_angle_site_symmetry_3
_geom_angle
_geom_angle_publ_flag
C1 N1 C7 . . . 110.0(3) yes
C2 N2 C7 . . . 109.6(2) yes
C2 N2 C8 . . . 126.8(3) yes
C7 N2 C8 . . . 123.4(3) yes
C10 N3 C11 . . . 109.6(2) yes
C10 N3 C13 . . . 111.6(2) yes
C11 N3 C13 . . . 107.8(2) yes
C12 N4 C14 . . . 107.4(2) yes
C12 N4 C15 . . . 110.4(2) yes
C14 N4 C15 . . . 110.3(2) yes
N1 C1 C2 . . . 106.7(3) yes
N1 C1 C6 . . . 131.5(3) yes
N2 C2 C1 . . . 106.9(3) yes
N2 C2 C3 . . . 132.2(3) yes
C1 C2 C3 . . . 121.0(3) no
C2 C3 C4 . . . 117.6(3) no
C3 C4 C5 . . . 121.6(3) no
C4 C5 C6 . . . 120.4(3) no
C1 C6 C5 . . . 117.7(3) no
C2 C1 C6 . . . 121.9(3) no
O1 C7 N1 . . . 127.7(3) yes
O1 C7 N2 . . . 125.5(3) yes
N1 C7 N2 . . . 106.7(3) yes
N2 C8 C9 . . . 112.0(3) yes
C8 C9 C10 . . . 110.5(3) yes
N3 C10 C9 . . . 112.8(2) yes
N3 C11 C12 . . . 110.4(3) yes
N4 C12 C11 . . . 110.7(3) yes
N3 C13 C14 . . . 110.5(3) yes
N4 C14 C13 . . . 110.6(2) yes
N4 C15 C16 . . . 111.2(3) yes
N4 C15 C22 . . . 111.0(3) yes
C16 C15 C22 . . . 110.1(3) yes
C15 C16 C17 . . . 120.8(2) yes
C15 C16 C21 . . . 119.1(2) yes
C15 C22 C23 . . . 121.1(3) yes
C15 C22 C27 . . . 119.9(3) yes
C17 C16 C21 . . . 120.0(2) no
C16 C17 C18 . . . 120.0(2) no
C17 C18 C19 . . . 120.0(2) no
C18 C19 C20 . . . 120.0(2) no
C19 C20 C21 . . . 120.0(2) no
C16 C21 C20 . . . 120.0(2) no
C23 C22 C27 . . . 119.0(3) no
C22 C23 C24 . . . 120.7(3) no
C23 C24 C25 . . . 120.2(3) no
C24 C25 C26 . . . 119.6(4) no
C25 C26 C27 . . . 120.5(4) no
C22 C27 C26 . . . 119.9(4) no
C1 N1 H1 . . . 130(2) no
C7 N1 H1 . . . 120(2) no
C2 C3 H3 . . . 121(2) no
C4 C3 H3 . . . 122(2) no
C3 C4 H4 . . . 120(2) no
C5 C4 H4 . . . 118(2) no
C4 C5 H5 . . . 118(2) no
C6 C5 H5 . . . 122(2) no
C1 C6 H6 . . . 120(2) no
C5 C6 H6 . . . 122(2) no
N2 C8 H81 . . . 109(2) no
N2 C8 H82 . . . 106(2) no
C9 C8 H81 . . . 110(2) no
C9 C8 H82 . . . 108(2) no
H81 C8 H82 . . . 111(3) no
C8 C9 H91 . . . 104(2) no
C8 C9 H92 . . . 107(2) no
C10 C9 H91 . . . 115(2) no
C10 C9 H92 . . . 111(2) no
H91 C9 H92 . . . 109(3) no
N3 C10 H101 . . . 108(2) no
N3 C10 H102 . . . 108(2) no
C9 C10 H101 . . . 109(2) no
C9 C10 H102 . . . 108(2) no
H101 C10 H102 . . . 112(2) no
N3 C11 H111 . . . 111(2) no
N3 C11 H112 . . . 108(2) no
C12 C11 H111 . . . 109(2) no
C12 C11 H112 . . . 113(2) no
H111 C11 H112 . . . 107(2) no
N4 C12 H121 . . . 109(2) no
N4 C12 H122 . . . 110(2) no
C11 C12 H121 . . . 109(2) no
C11 C12 H122 . . . 109(2) no
H121 C12 H122 . . . 109(3) no
N3 C13 H131 . . . 109(2) no
N3 C13 H132 . . . 108(2) no
C14 C13 H131 . . . 108(2) no
C14 C13 H132 . . . 113(2) no
H131 C13 H132 . . . 108(3) no
N4 C14 H141 . . . 110(2) no
N4 C14 H142 . . . 111(2) no
C13 C14 H141 . . . 107(2) no
C13 C14 H142 . . . 110(2) no
H141 C14 H142 . . . 108(2) no
N4 C15 H15 . . . 111(2) no
C16 C15 H15 . . . 108(2) no
C22 C15 H15 . . . 106(2) no
C16 C17 H17 . . . 120.0(2) no
C18 C17 H17 . . . 120.0(3) no
C17 C18 H18 . . . 120.0(2) no
C19 C18 H18 . . . 120.1(2) no
C18 C19 H19 . . . 120.0(3) no
C20 C19 H19 . . . 120.0(2) no
C19 C20 H20 . . . 120.0(2) no
C21 C20 H20 . . . 120.0(3) no
C16 C21 H21 . . . 120.1(2) no
C20 C21 H21 . . . 120.0(2) no
C22 C23 H23 . . . 118(2) no
C24 C23 H23 . . . 121(2) no
C23 C24 H24 . . . 120(3) no
C25 C24 H24 . . . 120(3) no
C24 C25 H25 . . . 121(2) no
C26 C25 H25 . . . 120(2) no
C25 C26 H26 . . . 122(2) no
C27 C26 H26 . . . 118(2) no
C22 C27 H27 . . . 117(3) no
C26 C27 H27 . . . 123(3) no
H201 O2 H202 . . . 103(3) no

loop_
_geom_bond_atom_site_label_1
_geom_bond_atom_site_label_2
_geom_bond_site_symmetry_1
_geom_bond_site_symmetry_2
_geom_bond_distance
_geom_bond_publ_flag
O1 C7 . . 1.237(4) yes
N1 C1 . . 1.393(5) yes
N1 C7 . . 1.367(5) yes
N2 C2 . . 1.392(4) yes
N2 C7 . . 1.378(4) yes
N2 C8 . . 1.456(4) yes
N3 C10 . . 1.479(4) yes
N3 C11 . . 1.473(4) yes
N3 C13 . . 1.471(4) yes
N4 C12 . . 1.469(4) yes
N4 C14 . . 1.467(4) yes
N4 C15 . . 1.479(4) yes
C1 C2 . . 1.398(5) no
C1 C6 . . 1.368(5) no
C2 C3 . . 1.379(5) no
C3 C4 . . 1.381(5) no
C4 C5 . . 1.401(5) no
C5 C6 . . 1.395(5) no
C8 C9 . . 1.525(5) yes
C9 C10 . . 1.519(5) yes
C11 C12 . . 1.513(5) yes
C13 C14 . . 1.515(4) yes
C15 C16 . . 1.516(4) yes
C15 C22 . . 1.524(5) yes
C16 C17 . . 1.395(4) no
C16 C21 . . 1.394(3) no
C17 C18 . . 1.395(3) no
C18 C19 . . 1.394(3) no
C19 C20 . . 1.395(4) no
C20 C21 . . 1.395(3) no
C22 C23 . . 1.381(5) no
C22 C27 . . 1.392(4) no
C23 C24 . . 1.385(5) no
C24 C25 . . 1.376(6) no
C25 C26 . . 1.380(7) no
C26 C27 . . 1.387(6) no
N1 H1 . . 0.91(4) no
C3 H3 . . 1.02(4) no
C4 H4 . . 1.04(3) no
C5 H5 . . 1.02(4) no
C6 H6 . . 0.94(4) no
C8 H81 . . 1.01(4) no
C8 H82 . . 1.01(3) no
C9 H91 . . 0.97(3) no
C9 H92 . . 0.98(3) no
C10 H101 . . 1.04(3) no
C10 H102 . . 1.07(3) no
C11 H111 . . 1.04(3) no
C11 H112 . . 0.96(3) no
C12 H121 . . 0.99(3) no
C12 H122 . . 1.08(3) no
C13 H131 . . 1.03(3) no
C13 H132 . . 0.98(3) no
C14 H141 . . 1.02(3) no
C14 H142 . . 1.07(3) no
C15 H15 . . 1.01(3) no
C17 H17 . . 1.001(3) no
C18 H18 . . 1.000(4) no
C19 H19 . . 1.000(3) no
C20 H20 . . 1.002(3) no
C21 H21 . . 1.000(4) no
C23 H23 . . 1.04(4) no
C24 H24 . . 0.96(6) no
C25 H25 . . 1.09(4) no
C26 H26 . . 1.00(4) no
C27 H27 . . 1.02(4) no
O2 H201 . . 0.88(5) no
O2 H202 . . 0.98(4) no
